data_7154231
loop_
_publ_author_name
'Merckx, Tamara'
'Haynes, Cally J. E.'
'Karagiannidis, Louise E.'
'Clarke, Harriet J.'
'Holder, Katie'
'Kelly, Alexandra'
'Tizzard, Graham J.'
'Coles, Simon J.'
'Verwilst, Peter'
'Gale, Philip A.'
'Dehaen, Wim'

_publ_section_title
;
 Anion binding and transport properties of cyclic
 2,6-bis(1,2,3-triazol-1-yl)pyridines.
;
_journal_issue 6
_journal_name_full 'Organic &amp; biomolecular chemistry'
_journal_page_first 1654
_journal_page_last 1661
_journal_paper_doi 10.1039/c4ob02236j
_journal_volume 13
_journal_year 2015
_chemical_formula_moiety 'Cl, C19 H25 N11 S2, C6 H11 N2'
_chemical_formula_sum 'C25 H36 Cl N13 S2'
_chemical_formula_weight 618.24
_chemical_name_systematic
;
 ?
;
_space_group_crystal_system triclinic
_space_group_IT_number 2
_space_group_name_Hall '-P 1'
_space_group_name_H-M_alt 'P -1'
_symmetry_space_group_name_Hall '-P 1'
_symmetry_space_group_name_H-M 'P -1'
_atom_sites_solution_hydrogens mixed
_atom_sites_solution_primary iterative
_audit_creation_date 2013-10-31
_audit_creation_method
;
Olex2 1.2
(compiled 2013.09.17 svn.r2790 for OlexSys, GUI svn.r4601)
;
_audit_update_record
;
????
;
_cell_angle_alpha 91.480(5)
_cell_angle_beta 97.780(5)
_cell_angle_gamma 94.128(5)
_cell_formula_units_Z 4
_cell_length_a 10.1456(7)
_cell_length_b 15.6738(11)
_cell_length_c 19.0361(13)
_cell_measurement_reflns_used 38200
_cell_measurement_temperature 100(2)
_cell_measurement_theta_max 27.6
_cell_measurement_theta_min 2.4
_cell_volume 2989.5(4)
_computing_cell_refinement 'CrystalClear-SM Expert 3.1 b27 (Rigaku, 2013)'
_computing_data_collection 'CrystalClear-SM Expert 3.1 b27 (Rigaku, 2013)'
_computing_data_reduction 'CrystalClear-SM Expert 3.1 b27 (Rigaku, 2013)'
_computing_molecular_graphics
;
O. V. Dolomanov, L. J. Bourhis, R. J. Gildea, J. A. K. Howard and H. Puschmann,
OLEX2: a complete structure solution, refinement and analysis program.
J. Appl. Cryst. (2009). 42, 339-341.
;
_computing_publication_material
;
O. V. Dolomanov, L. J. Bourhis, R. J. Gildea, J. A. K. Howard and H. Puschmann,
OLEX2: a complete structure solution, refinement and analysis program.
J. Appl. Cryst. (2009). 42, 339-341.
;
_computing_structure_refinement
;
SHELX, G.M. Sheldrick, Acta Cryst.
(2008). A64, 112-122
;
_computing_structure_solution 'SUPERFLIP, J. Appl. Cryst. (2007) 40, 786-790'
_diffrn_ambient_temperature 100(2)
_diffrn_detector 'CCD area detector'
_diffrn_detector_area_resol_mean 28.5714
_diffrn_detector_type 'Rigaku HG Saturn724+ (2x2 bin mode)'
_diffrn_measured_fraction_theta_full 0.993
_diffrn_measured_fraction_theta_max 0.995
_diffrn_measurement_device 'four-circle \k diffractometer'
_diffrn_measurement_device_type 'Rigaku AFC12 (Right)'
_diffrn_measurement_method 'profile data from \w-scans'
_diffrn_measurement_specimen_support 'MiTeGen MicroMesh'
_diffrn_radiation_collimation 0.3
_diffrn_radiation_monochromator 'Confocal mirrors, VHF Varimax'
_diffrn_radiation_probe x-ray
_diffrn_radiation_type 'Mo K\a'
_diffrn_radiation_wavelength 0.71075
_diffrn_radiation_xray_symbol K-L~3~
_diffrn_reflns_av_R_equivalents 0.0420
_diffrn_reflns_av_unetI/netI 0.0456
_diffrn_reflns_Laue_measured_fraction_full 0.993
_diffrn_reflns_Laue_measured_fraction_max 0.995
_diffrn_reflns_limit_h_max 13
_diffrn_reflns_limit_h_min -13
_diffrn_reflns_limit_k_max 20
_diffrn_reflns_limit_k_min -18
_diffrn_reflns_limit_l_max 24
_diffrn_reflns_limit_l_min -24
_diffrn_reflns_number 38182
_diffrn_reflns_point_group_measured_fraction_full 0.993
_diffrn_reflns_point_group_measured_fraction_max 0.995
_diffrn_reflns_theta_full 27.500
_diffrn_reflns_theta_max 27.481
_diffrn_reflns_theta_min 2.429
_diffrn_source 'Rotating Anode'
_diffrn_source_current 55.0
_diffrn_source_power 2.475
_diffrn_source_target Mo
_diffrn_source_type 'Rotating Anode'
_diffrn_source_voltage 45.0
_exptl_absorpt_coefficient_mu 0.309
_exptl_absorpt_correction_T_max 1.000
_exptl_absorpt_correction_T_min 0.794
_exptl_absorpt_correction_type multi-scan
_exptl_absorpt_process_details 'CrystalClear-SM Expert 3.1 b27 (Rigaku, 2013)'
_exptl_crystal_colour colourless
_exptl_crystal_colour_primary colourless
_exptl_crystal_density_diffrn 1.374
_exptl_crystal_description block
_exptl_crystal_F_000 1304
_exptl_crystal_recrystallization_method 'Re-crystallisation from solvent: DMSO'
_exptl_crystal_size_max 0.1
_exptl_crystal_size_mid 0.07
_exptl_crystal_size_min 0.05
_refine_diff_density_max 1.025
_refine_diff_density_min -0.487
_refine_diff_density_rms 0.089
_refine_ls_extinction_method none
_refine_ls_goodness_of_fit_ref 1.025
_refine_ls_hydrogen_treatment constr
_refine_ls_matrix_type full
_refine_ls_number_parameters 793
_refine_ls_number_reflns 13640
_refine_ls_number_restraints 18
_refine_ls_restrained_S_all 1.026
_refine_ls_R_factor_all 0.1201
_refine_ls_R_factor_gt 0.0797
_refine_ls_shift/su_max 0.000
_refine_ls_shift/su_mean 0.000
_refine_ls_structure_factor_coef Fsqd
_refine_ls_weighting_details 'w=1/[\s^2^(Fo^2^)+(0.1321P)^2^+3.3740P] where P=(Fo^2^+2Fc^2^)/3'
_refine_ls_weighting_scheme calc
_refine_ls_wR_factor_gt 0.2159
_refine_ls_wR_factor_ref 0.2484
_reflns_Friedel_coverage 0.000
_reflns_number_gt 8940
_reflns_number_total 13640
_reflns_threshold_expression 'I > 2\s(I)'
_cod_data_source_file c4ob02236j2.cif
_cod_data_source_block 2[6a_(C6H11N2+)_(Cl-)]
_cod_depositor_comments 'Adding full bibliography for 7154229--7154231.cif.'
_cod_database_code 7154231
_shelxl_version_number 2013-4
_shelx_space_group_comment
;
The symmetry employed for this shelxl refinement is uniquely defined
by the following loop, which should always be used as a source of
symmetry information in preference to the above space-group names.
They are only intended as comments.
;
_olex2_refinement_description
;
1. Fixed Uiso
 At 1.2 times of:
  All C(H) groups, All C(H,H) groups, All C(H,H,H,H) groups, All N(H) groups,
  All N(H,H) groups
 At 1.5 times of:
  All C(H,H,H) groups
2. Restrained distances
 S2A-N7A
 2.702 with sigma of 0.04
 S2A-N8A
 2.649 with sigma of 0.04
 N108-C116 \\sim N108-C216
 with sigma of 0.02
 N107-C116 \\sim N207-C216
 with sigma of 0.02
 N107-C115 \\sim N207-C215
 with sigma of 0.02
 C115-C114 \\sim C214-C215
 with sigma of 0.02
 C114-C113 \\sim C213-C214
 with sigma of 0.02
 C113-C112 \\sim C212-C213
 with sigma of 0.02
 C112-C111 \\sim C211-C212
 with sigma of 0.02
 C111-C110 \\sim C210-C211
 with sigma of 0.02
 N106-C110 \\sim N206-C210
 with sigma of 0.02
 N106-C109 \\sim N206-C209
 with sigma of 0.02
 N8-C16 \\sim N8A-C16A
 with sigma of 0.02
 N7-C16 \\sim N7A-C16A
 with sigma of 0.02
 N7-C15 \\sim N7A-C15
 with sigma of 0.02
 N8-C17 \\sim N8A-C17
 with sigma of 0.02
3. Restrained angles
 S2A-C16A-N8
 fixed at 120 with sigma of 0.02
4. Uiso/Uaniso restraints and constraints
Uanis(S102) = Uanis(S202)
Uanis(C116) = Uanis(C216)
Uanis(C109) = Uanis(C209)
Uanis(S101) = Uanis(S201)
Uanis(N107) = Uanis(N207)
Uanis(C115) = Uanis(C215)
Uanis(C114) = Uanis(C214)
Uanis(C113) = Uanis(C213)
Uanis(C112) = Uanis(C212)
Uanis(C111) = Uanis(C211)
Uanis(C110) = Uanis(C210)
Uanis(N106) = Uanis(N206)
Uanis(S2) = Uanis(S2A)
Uanis(C16) = Uanis(C16A)
Uanis(N7) = Uanis(N7A)
Uanis(N8) = Uanis(N8A)
5. Same fragment restrains
{S2, C16, N7}
as
{S2A, C16A, N7A}
6. Others
 Sof(S201)=Sof(S202)=Sof(H10A)=Sof(H10B)=Sof(N206)=Sof(H206)=Sof(N207)=
 Sof(H207)=Sof(C209)=Sof(C210)=Sof(H21A)=Sof(H21B)=Sof(C211)=Sof(H21C)=
 Sof(H21D)=Sof(C212)=Sof(H21E)=Sof(H21F)=Sof(C213)=Sof(H21G)=Sof(H21H)=
 Sof(C214)=Sof(H21I)=Sof(H21J)=Sof(C215)=Sof(H21K)=Sof(H21L)=Sof(C216)=1-FVAR(1)
 Sof(S101)=Sof(S102)=Sof(H105)=Sof(N106)=Sof(H106)=Sof(N107)=Sof(H107)=
 Sof(H108)=Sof(C109)=Sof(C110)=Sof(H11A)=Sof(H11B)=Sof(C111)=Sof(H11C)=
 Sof(H11D)=Sof(C112)=Sof(H11E)=Sof(H11F)=Sof(C113)=Sof(H11G)=Sof(H11H)=
 Sof(C114)=Sof(H11I)=Sof(H11J)=Sof(C115)=Sof(H11K)=Sof(H11L)=Sof(C116)=FVAR(1)
 Sof(S2A)=Sof(C16A)=Sof(N7A)=Sof(H7A)=Sof(N8A)=Sof(H8A)=Sof(H15C)=Sof(H15D)=
 Sof(H17C)=Sof(H17D)=1-FVAR(2)
 Sof(S2)=Sof(C16)=Sof(N7)=Sof(H7)=Sof(N8)=Sof(H8)=Sof(H15A)=Sof(H15B)=
 Sof(H17A)=Sof(H17B)=FVAR(2)
7.a Riding coordinates:
 N105(H10A), N108(H10B)
7.b Secondary CH2 refined with riding coordinates:
 C8(H8B,H8C), C10(H10F,H10G), C11(H11O,H11P), C12(H12A,H12B), C13(H13A,H13B),
 C14(H14A,H14B), C15(H15A,H15B), C15(H15C,H15D), C17(H17A,H17B), C17(H17C,H17D),
  C108(H10D,H10E), C110(H11A,H11B), C111(H11C,H11D), C112(H11E,H11F), C113(H11G,
 H11H), C114(H11I,H11J), C115(H11K,H11L), C117(H11M,H11N), C210(H21A,H21B),
 C211(H21C,H21D), C212(H21E,H21F), C213(H21G,H21H), C214(H21I,H21J), C215(H21K,
 H21L), C54(H54A,H54B), C154(H15E,H15F)
7.c Aromatic/amide H refined with riding coordinates:
 N7(H7), N7A(H7A), N5(H5), N6(H6), N8(H8), N8A(H8A), C2(H2), C3(H3), C4(H4),
 C6(H6A), C19(H19), N105(H105), N106(H106), N107(H107), N108(H108), N206(H206),
 N207(H207), C102(H102), C103(H103), C104(H104), C106(H10C), C119(H119),
 C51(H51), C52(H52), C53(H53), C151(H151), C152(H152), C153(H153)
7.d Idealised Me refined as rotating group:
 C55(H55A,H55B,H55C), C56(H56A,H56B,H56C), C155(H15G,H15H,H15I), C156(H15J,
 H15K,H15L)
;

loop_
_space_group_symop_operation_xyz
'x, y, z'
'-x, -y, -z'

loop_
_atom_site_label
_atom_site_type_symbol
_atom_site_fract_x
_atom_site_fract_y
_atom_site_fract_z
_atom_site_U_iso_or_equiv
_atom_site_adp_type
_atom_site_occupancy
_atom_site_site_symmetry_order
_atom_site_calc_flag
_atom_site_refinement_flags_posn
_atom_site_refinement_flags_adp
_atom_site_refinement_flags_occupancy
_atom_site_disorder_assembly
_atom_site_disorder_group
Cl1 Cl 0.36724(9) 0.88451(5) 0.24661(5) 0.0398(2) Uani 1 1 d . . . . .
Cl11 Cl -0.13044(9) 0.87228(6) 0.24481(5) 0.0406(2) Uani 1 1 d . . . . .
S1 S 0.43529(11) 1.22966(6) 0.32429(6) 0.0560(3) Uani 1 1 d . . . . .
S2 S 0.52103(13) 0.56173(8) 0.31939(8) 0.0528(4) Uani 0.872(3) 1 d D . P A 1
C16 C 0.4817(4) 0.6610(3) 0.2941(3) 0.0399(10) Uani 0.872(3) 1 d D . P A 1
N7 N 0.5538(4) 0.7336(3) 0.3183(2) 0.0454(11) Uani 0.872(3) 1 d D . P A 1
H7 H 0.5222 0.7816 0.3030 0.055 Uiso 0.872(3) 1 calc R U P A 1
S2A S 0.5040(9) 0.5778(5) 0.3664(6) 0.0528(4) Uani 0.128(3) 1 d D . P A 2
C16A C 0.459(3) 0.6711(12) 0.3287(14) 0.0399(10) Uani 0.128(3) 1 d D . P A 2
N7A N 0.5356(18) 0.7441(13) 0.3417(17) 0.0454(11) Uani 0.128(3) 1 d D . P A 2
H7A H 0.5005 0.7934 0.3349 0.055 Uiso 0.128(3) 1 calc R U P A 2
N1 N 0.0081(3) 0.84976(19) 0.09430(15) 0.0347(6) Uani 1 1 d . . . . .
N2 N -0.0001(3) 0.99474(18) 0.09798(15) 0.0346(6) Uani 1 1 d . . . . .
N3 N -0.0504(3) 1.06958(19) 0.07834(16) 0.0365(7) Uani 1 1 d . . . . .
N4 N 0.0291(3) 1.13100(19) 0.11197(16) 0.0374(7) Uani 1 1 d . . . . .
N5 N 0.3307(3) 1.09708(19) 0.23856(16) 0.0381(7) Uani 1 1 d . . . . .
H5 H 0.3250 1.0420 0.2272 0.046 Uiso 1 1 calc R U . . .
N6 N 0.5102(3) 1.0698(2) 0.31703(19) 0.0511(9) Uani 1 1 d . . . . .
H6 H 0.5025 1.0194 0.2948 0.061 Uiso 1 1 calc R U . . .
N8 N 0.3743(6) 0.6730(3) 0.2460(2) 0.0419(12) Uani 0.872(3) 1 d D . P A 1
H8 H 0.3565 0.7255 0.2348 0.050 Uiso 0.872(3) 1 calc R U P A 1
N8A N 0.371(5) 0.6630(17) 0.2658(18) 0.0419(12) Uani 0.128(3) 1 d D . P A 2
H8A H 0.3582 0.7151 0.2513 0.050 Uiso 0.128(3) 1 calc R U P A 2
N9 N 0.0914(4) 0.5802(2) 0.1182(2) 0.0627(11) Uani 1 1 d . . . . .
N10 N 0.0026(4) 0.6241(2) 0.0814(2) 0.0582(10) Uani 1 1 d . . . . .
N11 N 0.0304(3) 0.70626(19) 0.10394(17) 0.0393(7) Uani 1 1 d . . . . .
C1 C -0.0471(3) 0.7721(2) 0.0749(2) 0.0374(8) Uani 1 1 d . . . . .
C2 C -0.1687(3) 0.7545(3) 0.0333(2) 0.0410(8) Uani 1 1 d . . . . .
H2 H -0.2039 0.6974 0.0213 0.049 Uiso 1 1 calc R U . . .
C3 C -0.2371(3) 0.8240(3) 0.00986(19) 0.0408(8) Uani 1 1 d . . . . .
H3 H -0.3202 0.8152 -0.0201 0.049 Uiso 1 1 calc R U . . .
C4 C -0.1847(3) 0.9058(2) 0.02999(19) 0.0373(8) Uani 1 1 d . . . . .
H4 H -0.2307 0.9545 0.0154 0.045 Uiso 1 1 calc R U . . .
C5 C -0.0625(3) 0.9141(2) 0.07222(18) 0.0337(7) Uani 1 1 d . . . . .
C6 C 0.1130(3) 1.0089(2) 0.14519(19) 0.0354(8) Uani 1 1 d . . . . .
H6A H 0.1674 0.9676 0.1672 0.043 Uiso 1 1 calc R U . . .
C7 C 0.1310(3) 1.0953(2) 0.15385(18) 0.0345(7) Uani 1 1 d . . . . .
C8 C 0.2374(3) 1.1501(2) 0.1990(2) 0.0378(8) Uani 1 1 d . . . . .
H8B H 0.2854 1.1884 0.1688 0.045 Uiso 1 1 calc R U . . .
H8C H 0.1967 1.1862 0.2324 0.045 Uiso 1 1 calc R U . . .
C9 C 0.4256(4) 1.1271(2) 0.2915(2) 0.0409(8) Uani 1 1 d . . . . .
C10 C 0.6137(5) 1.0834(3) 0.3781(2) 0.0559(12) Uani 1 1 d . . . . .
H10F H 0.6055 1.1389 0.4026 0.067 Uiso 1 1 calc R U . . .
H10G H 0.7029 1.0846 0.3624 0.067 Uiso 1 1 calc R U . . .
C11 C 0.5978(5) 1.0117(3) 0.4278(2) 0.0645(13) Uani 1 1 d . . . . .
H11O H 0.5018 1.0020 0.4322 0.077 Uiso 1 1 calc R U . . .
H11P H 0.6446 1.0308 0.4752 0.077 Uiso 1 1 calc R U . . .
C12 C 0.6476(4) 0.9267(3) 0.4084(2) 0.0525(11) Uani 1 1 d . . . . .
H12A H 0.6221 0.9148 0.3568 0.063 Uiso 1 1 calc R U . . .
H12B H 0.7463 0.9312 0.4181 0.063 Uiso 1 1 calc R U . . .
C13 C 0.5944(5) 0.8524(4) 0.4478(2) 0.0662(13) Uani 1 1 d . . . . .
H13A H 0.6005 0.8700 0.4986 0.079 Uiso 1 1 calc R U . . .
H13B H 0.4988 0.8395 0.4295 0.079 Uiso 1 1 calc R U . . .
C14 C 0.6649(5) 0.7717(3) 0.4425(2) 0.0587(12) Uani 1 1 d . . . . .
H14A H 0.6155 0.7253 0.4646 0.070 Uiso 1 1 calc R U . . .
H14B H 0.7550 0.7809 0.4702 0.070 Uiso 1 1 calc R U . . .
C15 C 0.6796(4) 0.7423(3) 0.3675(2) 0.0548(11) Uani 1 1 d D . . . .
H15A H 0.7427 0.7838 0.3484 0.066 Uiso 0.872(3) 1 calc R U P A 1
H15B H 0.7192 0.6864 0.3694 0.066 Uiso 0.872(3) 1 calc R U P A 1
H15C H 0.7360 0.7834 0.3437 0.066 Uiso 0.128(3) 1 calc R U P A 2
H15D H 0.7116 0.6843 0.3650 0.066 Uiso 0.128(3) 1 calc R U P A 2
C17 C 0.2881(4) 0.6019(3) 0.2124(3) 0.0522(11) Uani 1 1 d D . . . .
H17A H 0.2518 0.5671 0.2491 0.063 Uiso 0.872(3) 1 calc R U P A 1
H17B H 0.3398 0.5650 0.1852 0.063 Uiso 0.872(3) 1 calc R U P A 1
H17C H 0.3492 0.5767 0.1827 0.063 Uiso 0.128(3) 1 calc R U P A 2
H17D H 0.2500 0.5546 0.2388 0.063 Uiso 0.128(3) 1 calc R U P A 2
C18 C 0.1759(4) 0.6346(2) 0.1636(2) 0.0478(10) Uani 1 1 d . . . . .
C19 C 0.1378(4) 0.7157(2) 0.1550(2) 0.0411(8) Uani 1 1 d . . . . .
H19 H 0.1774 0.7670 0.1791 0.049 Uiso 1 1 calc R U . . .
S101 S -0.06311(14) 1.22504(8) 0.29431(8) 0.0438(3) Uani 0.876(3) 1 d . . P B 1
S102 S 0.03756(15) 0.56281(9) 0.34167(11) 0.0640(5) Uani 0.876(3) 1 d . . P B 1
S201 S -0.0897(12) 1.2259(7) 0.3192(7) 0.0438(3) Uani 0.124(3) 1 d . . P B 2
S202 S -0.0020(12) 0.5755(7) 0.3815(8) 0.0640(5) Uani 0.124(3) 1 d . . P B 2
N101 N -0.4886(3) 0.8179(2) 0.09722(16) 0.0388(7) Uani 1 1 d . . . . .
N102 N -0.5091(3) 0.9623(2) 0.09705(16) 0.0403(7) Uani 1 1 d . . . . .
N103 N -0.5655(3) 1.0344(2) 0.07484(18) 0.0459(8) Uani 1 1 d . . . . .
N104 N -0.4892(3) 1.0995(2) 0.10551(18) 0.0447(8) Uani 1 1 d . . . . .
N105 N -0.1795(3) 1.08152(19) 0.22995(16) 0.0384(7) Uani 1 1 d . . . . .
H105 H -0.1861 1.0254 0.2242 0.046 Uiso 0.876(3) 1 calc R U P B 1
H10A H -0.2158 1.0307 0.2383 0.046 Uiso 0.124(3) 1 d R U P B 2
N106 N 0.0038(5) 1.0636(3) 0.30788(18) 0.0353(10) Uani 0.876(3) 1 d D . P B 1
H106 H -0.0017 1.0112 0.2893 0.042 Uiso 0.876(3) 1 calc R U P B 1
N107 N 0.0655(3) 0.7333(2) 0.32506(19) 0.0407(8) Uani 0.876(3) 1 d D . P B 1
H107 H 0.0311 0.7793 0.3073 0.049 Uiso 0.876(3) 1 calc R U P B 1
N108 N -0.1062(3) 0.6609(2) 0.2550(2) 0.0494(9) Uani 1 1 d D . . . .
H108 H -0.1293 0.7117 0.2416 0.059 Uiso 0.876(3) 1 calc R U P B 1
H10B H -0.1504 0.7066 0.2458 0.059 Uiso 0.124(3) 1 d R U P B 2
N109 N -0.3624(4) 0.5562(2) 0.1191(2) 0.0618(10) Uani 1 1 d . . . . .
N110 N -0.4562(4) 0.5954(2) 0.0803(2) 0.0559(9) Uani 1 1 d . . . . .
N111 N -0.4475(3) 0.6768(2) 0.10599(17) 0.0444(8) Uani 1 1 d . . . . .
N206 N -0.012(4) 1.065(3) 0.3300(17) 0.0353(10) Uani 0.124(3) 1 d D . P B 2
H206 H -0.0407 1.0109 0.3266 0.042 Uiso 0.124(3) 1 calc R U P B 2
N207 N -0.011(2) 0.7367(14) 0.3703(11) 0.0407(8) Uani 0.124(3) 1 d D . P B 2
H207 H -0.0282 0.7839 0.3479 0.049 Uiso 0.124(3) 1 calc R U P B 2
C101 C -0.5325(4) 0.7390(3) 0.0767(2) 0.0431(9) Uani 1 1 d . . . . .
C102 C -0.6501(4) 0.7159(3) 0.0315(2) 0.0506(10) Uani 1 1 d . . . . .
H102 H -0.6766 0.6579 0.0174 0.061 Uiso 1 1 calc R U . . .
C103 C -0.7262(4) 0.7819(3) 0.0083(2) 0.0556(12) Uani 1 1 d . . . . .
H103 H -0.8075 0.7697 -0.0226 0.067 Uiso 1 1 calc R U . . .
C104 C -0.6851(4) 0.8652(3) 0.0295(2) 0.0494(10) Uani 1 1 d . . . . .
H104 H -0.7375 0.9110 0.0146 0.059 Uiso 1 1 calc R U . . .
C105 C -0.5640(3) 0.8799(3) 0.07356(19) 0.0402(8) Uani 1 1 d . . . . .
C106 C -0.3943(3) 0.9825(2) 0.1428(2) 0.0400(8) Uani 1 1 d . . . . .
H10C H -0.3359 0.9442 0.1662 0.048 Uiso 1 1 calc R U . . .
C107 C -0.3822(3) 1.0688(3) 0.1475(2) 0.0401(8) Uani 1 1 d . . . . .
C108 C -0.2780(4) 1.1295(2) 0.1888(2) 0.0420(9) Uani 1 1 d . . . . .
H10D H -0.2341 1.1665 0.1559 0.050 Uiso 1 1 calc R U . . .
H10E H -0.3198 1.1667 0.2208 0.050 Uiso 1 1 calc R U . . .
C109 C -0.0791(6) 1.1182(4) 0.2764(2) 0.0333(12) Uani 0.876(3) 1 d D . P B 1
C110 C 0.1020(12) 1.0835(5) 0.3701(11) 0.0471(14) Uani 0.876(3) 1 d D . P B 1
H11A H 0.0876 1.1400 0.3910 0.057 Uiso 0.876(3) 1 calc R U P B 1
H11B H 0.1926 1.0866 0.3561 0.057 Uiso 0.876(3) 1 calc R U P B 1
C111 C 0.0912(5) 1.0154(3) 0.4251(2) 0.0463(11) Uani 0.876(3) 1 d D . P B 1
H11C H -0.0038 1.0045 0.4314 0.056 Uiso 0.876(3) 1 calc R U P B 1
H11D H 0.1402 1.0380 0.4711 0.056 Uiso 0.876(3) 1 calc R U P B 1
C112 C 0.1455(12) 0.9303(4) 0.4063(6) 0.0405(17) Uani 0.876(3) 1 d D . P B 1
H11E H 0.1179 0.9160 0.3552 0.049 Uiso 0.876(3) 1 calc R U P B 1
H11F H 0.2442 0.9365 0.4148 0.049 Uiso 0.876(3) 1 calc R U P B 1
C113 C 0.0955(5) 0.8573(3) 0.4498(2) 0.0478(11) Uani 0.876(3) 1 d D . P B 1
H11G H 0.1001 0.8784 0.4996 0.057 Uiso 0.876(3) 1 calc R U P B 1
H11H H 0.0004 0.8415 0.4318 0.057 Uiso 0.876(3) 1 calc R U P B 1
C114 C 0.1713(6) 0.7770(5) 0.4490(4) 0.0448(16) Uani 0.876(3) 1 d D . P B 1
H11I H 0.1227 0.7308 0.4718 0.054 Uiso 0.876(3) 1 calc R U P B 1
H11J H 0.2603 0.7888 0.4775 0.054 Uiso 0.876(3) 1 calc R U P B 1
C115 C 0.1896(4) 0.7459(3) 0.3737(2) 0.0423(10) Uani 0.876(3) 1 d D . P B 1
H11K H 0.2504 0.7883 0.3539 0.051 Uiso 0.876(3) 1 calc R U P B 1
H11L H 0.2328 0.6913 0.3769 0.051 Uiso 0.876(3) 1 calc R U P B 1
C116 C -0.0013(4) 0.6569(3) 0.3049(3) 0.0453(11) Uani 0.876(3) 1 d D . P B 1
C117 C -0.1841(4) 0.5860(3) 0.2218(3) 0.0549(11) Uani 1 1 d . . . . .
H11M H -0.2226 0.5520 0.2583 0.066 Uiso 1 1 calc R U . . .
H11N H -0.1261 0.5497 0.1981 0.066 Uiso 1 1 calc R U . . .
C118 C -0.2937(4) 0.6134(3) 0.1685(2) 0.0501(10) Uani 1 1 d . . . . .
C119 C -0.3466(4) 0.6906(3) 0.1607(2) 0.0457(9) Uani 1 1 d . . . . .
H119 H -0.3193 0.7424 0.1875 0.055 Uiso 1 1 calc R U . . .
C209 C -0.090(5) 1.121(3) 0.296(2) 0.0333(12) Uani 0.124(3) 1 d D . P B 2
C210 C 0.117(9) 1.088(3) 0.372(8) 0.0471(14) Uani 0.124(3) 1 d D . P B 2
H21A H 0.1037 1.1083 0.4202 0.057 Uiso 0.124(3) 1 calc R U P B 2
H21B H 0.1646 1.1350 0.3497 0.057 Uiso 0.124(3) 1 calc R U P B 2
C211 C 0.200(3) 1.010(2) 0.3776(16) 0.0463(11) Uani 0.124(3) 1 d D . P B 2
H21C H 0.2901 1.0289 0.4022 0.056 Uiso 0.124(3) 1 calc R U P B 2
H21D H 0.2097 0.9901 0.3291 0.056 Uiso 0.124(3) 1 calc R U P B 2
C212 C 0.142(9) 0.935(3) 0.417(6) 0.0405(17) Uani 0.124(3) 1 d D . P B 2
H21E H 0.1502 0.9492 0.4684 0.049 Uiso 0.124(3) 1 calc R U P B 2
H21F H 0.0471 0.9207 0.3984 0.049 Uiso 0.124(3) 1 calc R U P B 2
C213 C 0.227(3) 0.861(2) 0.4026(17) 0.0478(11) Uani 0.124(3) 1 d D . P B 2
H21G H 0.2165 0.8500 0.3507 0.057 Uiso 0.124(3) 1 calc R U P B 2
H21H H 0.3215 0.8804 0.4182 0.057 Uiso 0.124(3) 1 calc R U P B 2
C214 C 0.196(4) 0.778(3) 0.437(4) 0.0448(16) Uani 0.124(3) 1 d D . P B 2
H21I H 0.2478 0.7798 0.4854 0.054 Uiso 0.124(3) 1 calc R U P B 2
H21J H 0.2283 0.7309 0.4098 0.054 Uiso 0.124(3) 1 calc R U P B 2
C215 C 0.049(3) 0.754(2) 0.4442(13) 0.0423(10) Uani 0.124(3) 1 d D . P B 2
H21K H 0.0392 0.7034 0.4732 0.051 Uiso 0.124(3) 1 calc R U P B 2
H21L H 0.0092 0.8027 0.4658 0.051 Uiso 0.124(3) 1 calc R U P B 2
C216 C -0.049(4) 0.6645(18) 0.3276(11) 0.0453(11) Uani 0.124(3) 1 d D . P B 2
N51 N 0.2139(5) 0.3893(2) 0.1492(2) 0.0670(11) Uani 1 1 d . . . . .
N52 N 0.4228(5) 0.3764(3) 0.1461(3) 0.0795(15) Uani 1 1 d . . . . .
C51 C 0.3249(7) 0.3634(3) 0.1835(3) 0.0774(17) Uani 1 1 d . . . . .
H51 H 0.3325 0.3388 0.2288 0.093 Uiso 1 1 calc R U . . .
C52 C 0.2435(6) 0.4213(3) 0.0859(3) 0.0603(12) Uani 1 1 d . . . . .
H52 H 0.1831 0.4439 0.0498 0.072 Uiso 1 1 calc R U . . .
C53 C 0.3736(6) 0.4142(3) 0.0850(3) 0.0623(13) Uani 1 1 d . . . . .
H53 H 0.4233 0.4323 0.0485 0.075 Uiso 1 1 calc R U . . .
C54 C 0.0885(7) 0.3854(4) 0.1772(4) 0.093(2) Uani 1 1 d . . . . .
H54A H 0.0926 0.3458 0.2170 0.112 Uiso 1 1 calc R U . . .
H54B H 0.0740 0.4429 0.1961 0.112 Uiso 1 1 calc R U . . .
C55 C -0.0208(7) 0.3575(5) 0.1253(4) 0.102(2) Uani 1 1 d . . . . .
H55A H -0.1043 0.3618 0.1452 0.154 Uiso 1 1 calc R U . . .
H55B H -0.0128 0.2978 0.1108 0.154 Uiso 1 1 calc R U . . .
H55C H -0.0208 0.3934 0.0839 0.154 Uiso 1 1 calc R U . . .
C56 C 0.5681(6) 0.3451(5) 0.1592(4) 0.116(3) Uani 1 1 d . . . . .
H56A H 0.5649 0.2840 0.1463 0.174 Uiso 1 1 calc R U . . .
H56B H 0.6044 0.3544 0.2094 0.174 Uiso 1 1 calc R U . . .
H56C H 0.6253 0.3774 0.1300 0.174 Uiso 1 1 calc R U . . .
N151 N 0.2797(5) 0.4963(2) 0.4859(3) 0.0724(13) Uani 1 1 d . . . . .
N152 N 0.2837(5) 0.5820(3) 0.5779(2) 0.0638(11) Uani 1 1 d . . . . .
C151 C 0.2265(6) 0.5066(3) 0.5447(3) 0.0706(15) Uani 1 1 d . . . . .
H151 H 0.1607 0.4690 0.5611 0.085 Uiso 1 1 calc R U . . .
C152 C 0.3709(7) 0.5650(4) 0.4808(3) 0.0838(18) Uani 1 1 d . . . . .
H152 H 0.4235 0.5738 0.4436 0.101 Uiso 1 1 calc R U . . .
C153 C 0.3718(5) 0.6185(3) 0.5397(3) 0.0662(14) Uani 1 1 d . . . . .
H153 H 0.4246 0.6708 0.5508 0.079 Uiso 1 1 calc R U . . .
C154 C 0.2426(7) 0.4228(3) 0.4347(3) 0.0822(19) Uani 1 1 d . . . . .
H15E H 0.2299 0.4443 0.3860 0.099 Uiso 1 1 calc R U . . .
H15F H 0.3167 0.3847 0.4380 0.099 Uiso 1 1 calc R U . . .
C155 C 0.1236(7) 0.3745(3) 0.4469(4) 0.105(3) Uani 1 1 d . . . . .
H15G H 0.1125 0.3213 0.4178 0.157 Uiso 1 1 calc R U . . .
H15H H 0.0467 0.4081 0.4342 0.157 Uiso 1 1 calc R U . . .
H15I H 0.1299 0.3608 0.4971 0.157 Uiso 1 1 calc R U . . .
C156 C 0.2530(6) 0.6158(4) 0.6448(4) 0.093(2) Uani 1 1 d . . . . .
H15J H 0.1789 0.5802 0.6597 0.140 Uiso 1 1 calc R U . . .
H15K H 0.2276 0.6746 0.6391 0.140 Uiso 1 1 calc R U . . .
H15L H 0.3316 0.6153 0.6809 0.140 Uiso 1 1 calc R U . . .

loop_
_atom_site_aniso_label
_atom_site_aniso_U_11
_atom_site_aniso_U_22
_atom_site_aniso_U_33
_atom_site_aniso_U_23
_atom_site_aniso_U_13
_atom_site_aniso_U_12
Cl1 0.0456(5) 0.0315(4) 0.0381(5) -0.0024(3) -0.0118(4) 0.0089(3)
Cl11 0.0408(4) 0.0338(4) 0.0425(5) 0.0054(4) -0.0117(4) 0.0027(3)
S1 0.0604(6) 0.0279(5) 0.0674(7) 0.0017(4) -0.0311(5) -0.0043(4)
S2 0.0540(7) 0.0420(6) 0.0618(9) 0.0096(6) -0.0053(6) 0.0220(5)
C16 0.044(2) 0.040(2) 0.037(2) 0.0010(19) 0.0024(19) 0.0176(18)
N7 0.055(2) 0.041(2) 0.039(3) -0.0036(17) -0.0070(17) 0.0235(16)
S2A 0.0540(7) 0.0420(6) 0.0618(9) 0.0096(6) -0.0053(6) 0.0220(5)
C16A 0.044(2) 0.040(2) 0.037(2) 0.0010(19) 0.0024(19) 0.0176(18)
N7A 0.055(2) 0.041(2) 0.039(3) -0.0036(17) -0.0070(17) 0.0235(16)
N1 0.0295(13) 0.0366(16) 0.0355(15) -0.0026(12) -0.0034(11) 0.0030(11)
N2 0.0298(13) 0.0344(15) 0.0359(15) 0.0017(12) -0.0101(12) 0.0047(11)
N3 0.0307(14) 0.0360(16) 0.0398(16) 0.0063(13) -0.0089(12) 0.0071(12)
N4 0.0329(14) 0.0367(16) 0.0389(16) 0.0064(13) -0.0101(12) 0.0050(12)
N5 0.0364(15) 0.0302(15) 0.0415(17) -0.0017(12) -0.0166(13) 0.0040(12)
N6 0.0529(19) 0.0365(17) 0.053(2) -0.0073(15) -0.0310(16) 0.0084(14)
N8 0.0423(17) 0.0291(18) 0.052(3) 0.0093(17) -0.007(2) 0.0116(15)
N8A 0.0423(17) 0.0291(18) 0.052(3) 0.0093(17) -0.007(2) 0.0116(15)
N9 0.059(2) 0.0341(18) 0.088(3) -0.0102(18) -0.017(2) 0.0079(16)
N10 0.057(2) 0.0347(18) 0.075(3) -0.0119(17) -0.0160(19) 0.0069(15)
N11 0.0359(15) 0.0301(15) 0.0482(18) -0.0088(13) -0.0054(13) 0.0028(12)
C1 0.0346(17) 0.0362(19) 0.0393(19) -0.0085(15) -0.0019(14) 0.0039(14)
C2 0.0357(18) 0.043(2) 0.041(2) -0.0116(16) -0.0008(15) -0.0045(15)
C3 0.0318(17) 0.052(2) 0.0345(19) -0.0054(16) -0.0058(14) 0.0013(15)
C4 0.0323(16) 0.043(2) 0.0337(18) -0.0016(15) -0.0054(14) 0.0033(14)
C5 0.0284(15) 0.0364(18) 0.0335(18) -0.0011(14) -0.0051(13) 0.0020(13)
C6 0.0299(16) 0.0358(18) 0.0367(18) 0.0029(14) -0.0110(14) 0.0040(13)
C7 0.0311(16) 0.0340(18) 0.0347(18) 0.0049(14) -0.0098(14) 0.0031(13)
C8 0.0352(17) 0.0326(18) 0.041(2) 0.0062(15) -0.0117(15) 0.0022(14)
C9 0.0392(18) 0.0343(19) 0.044(2) 0.0047(15) -0.0122(16) 0.0004(15)
C10 0.059(2) 0.048(2) 0.051(2) -0.0055(19) -0.030(2) 0.0086(19)
C11 0.071(3) 0.073(3) 0.043(2) -0.013(2) -0.021(2) 0.024(2)
C12 0.051(2) 0.056(3) 0.045(2) -0.0048(19) -0.0190(18) 0.0172(19)
C13 0.066(3) 0.091(4) 0.041(2) -0.002(2) -0.004(2) 0.026(3)
C14 0.065(3) 0.064(3) 0.045(2) 0.011(2) -0.009(2) 0.016(2)
C15 0.052(2) 0.052(2) 0.059(3) 0.006(2) -0.007(2) 0.0175(19)
C17 0.046(2) 0.034(2) 0.072(3) 0.0013(19) -0.011(2) 0.0102(17)
C18 0.045(2) 0.0330(19) 0.064(3) -0.0021(18) -0.0010(19) 0.0088(16)
C19 0.0383(18) 0.0308(18) 0.051(2) -0.0032(16) -0.0054(16) 0.0041(14)
S101 0.0447(7) 0.0330(5) 0.0511(9) -0.0045(6) -0.0027(6) 0.0064(5)
S102 0.0596(8) 0.0389(7) 0.0858(12) 0.0162(7) -0.0233(8) 0.0095(6)
S201 0.0447(7) 0.0330(5) 0.0511(9) -0.0045(6) -0.0027(6) 0.0064(5)
S202 0.0596(8) 0.0389(7) 0.0858(12) 0.0162(7) -0.0233(8) 0.0095(6)
N101 0.0281(14) 0.0505(19) 0.0354(16) 0.0046(14) -0.0026(12) -0.0018(13)
N102 0.0263(13) 0.0513(19) 0.0406(17) 0.0083(14) -0.0083(12) 0.0062(13)
N103 0.0327(15) 0.059(2) 0.0446(18) 0.0076(16) -0.0080(13) 0.0148(14)
N104 0.0338(15) 0.054(2) 0.0439(18) 0.0076(15) -0.0085(13) 0.0130(14)
N105 0.0376(15) 0.0295(15) 0.0439(17) 0.0031(13) -0.0118(13) 0.0057(12)
N106 0.042(2) 0.0338(16) 0.025(2) 0.000(2) -0.0123(19) 0.0040(14)
N107 0.0409(18) 0.0352(18) 0.042(2) 0.0035(15) -0.0111(15) 0.0089(15)
N108 0.0443(17) 0.0343(17) 0.064(2) 0.0107(15) -0.0151(16) 0.0027(14)
N109 0.070(2) 0.042(2) 0.066(2) 0.0021(18) -0.012(2) -0.0085(18)
N110 0.061(2) 0.046(2) 0.054(2) 0.0025(17) -0.0084(17) -0.0133(17)
N111 0.0402(16) 0.0450(19) 0.0432(18) 0.0062(14) -0.0050(14) -0.0115(14)
N206 0.042(2) 0.0338(16) 0.025(2) 0.000(2) -0.0123(19) 0.0040(14)
N207 0.0409(18) 0.0352(18) 0.042(2) 0.0035(15) -0.0111(15) 0.0089(15)
C101 0.0324(17) 0.055(2) 0.038(2) 0.0055(17) -0.0022(15) -0.0095(16)
C102 0.042(2) 0.061(3) 0.042(2) 0.0052(19) -0.0084(17) -0.0177(18)
C103 0.037(2) 0.075(3) 0.047(2) 0.014(2) -0.0126(17) -0.016(2)
C104 0.0297(17) 0.072(3) 0.043(2) 0.014(2) -0.0063(16) 0.0008(18)
C105 0.0286(16) 0.055(2) 0.0342(19) 0.0050(16) -0.0030(14) -0.0006(15)
C106 0.0264(15) 0.045(2) 0.045(2) 0.0069(16) -0.0112(14) 0.0063(14)
C107 0.0309(17) 0.048(2) 0.040(2) 0.0077(16) -0.0051(14) 0.0117(15)
C108 0.0346(17) 0.0382(19) 0.050(2) 0.0070(16) -0.0095(16) 0.0089(15)
C109 0.036(2) 0.0349(19) 0.027(3) 0.001(2) -0.002(2) 0.0025(15)
C110 0.046(4) 0.041(2) 0.047(3) -0.002(2) -0.020(3) 0.002(2)
C111 0.052(2) 0.047(2) 0.034(2) -0.0057(18) -0.0172(18) 0.014(2)
C112 0.0382(19) 0.044(2) 0.036(5) -0.002(2) -0.009(2) 0.0090(17)
C113 0.054(3) 0.053(3) 0.036(2) 0.002(2) -0.0019(19) 0.016(2)
C114 0.055(3) 0.047(2) 0.032(4) 0.006(2) -0.003(2) 0.014(2)
C115 0.040(2) 0.041(2) 0.043(2) 0.0034(18) -0.0105(18) 0.0124(17)
C116 0.040(2) 0.042(2) 0.053(3) 0.004(2) -0.004(2) 0.0131(19)
C117 0.054(2) 0.038(2) 0.066(3) 0.010(2) -0.011(2) -0.0045(18)
C118 0.049(2) 0.041(2) 0.056(3) 0.0094(18) -0.0045(19) -0.0074(17)
C119 0.0396(19) 0.042(2) 0.050(2) 0.0039(17) -0.0086(17) -0.0080(16)
C209 0.036(2) 0.0349(19) 0.027(3) 0.001(2) -0.002(2) 0.0025(15)
C210 0.046(4) 0.041(2) 0.047(3) -0.002(2) -0.020(3) 0.002(2)
C211 0.052(2) 0.047(2) 0.034(2) -0.0057(18) -0.0172(18) 0.014(2)
C212 0.0382(19) 0.044(2) 0.036(5) -0.002(2) -0.009(2) 0.0090(17)
C213 0.054(3) 0.053(3) 0.036(2) 0.002(2) -0.0019(19) 0.016(2)
C214 0.055(3) 0.047(2) 0.032(4) 0.006(2) -0.003(2) 0.014(2)
C215 0.040(2) 0.041(2) 0.043(2) 0.0034(18) -0.0105(18) 0.0124(17)
C216 0.040(2) 0.042(2) 0.053(3) 0.004(2) -0.004(2) 0.0131(19)
N51 0.094(3) 0.0301(18) 0.081(3) -0.0057(18) 0.025(3) 0.0052(19)
N52 0.088(3) 0.048(2) 0.090(3) 0.024(2) -0.022(3) -0.025(2)
C51 0.099(4) 0.037(2) 0.083(4) 0.008(2) -0.028(3) -0.009(3)
C52 0.089(4) 0.038(2) 0.052(3) -0.0071(19) 0.001(2) 0.012(2)
C53 0.086(3) 0.040(2) 0.053(3) -0.0093(19) -0.010(2) -0.008(2)
C54 0.105(5) 0.054(3) 0.125(6) 0.020(3) 0.018(4) 0.022(3)
C55 0.083(4) 0.090(5) 0.131(6) 0.000(4) 0.005(4) 0.010(4)
C56 0.080(4) 0.097(5) 0.151(7) 0.073(5) -0.049(4) -0.033(4)
N151 0.083(3) 0.038(2) 0.089(3) 0.003(2) -0.025(3) 0.024(2)
N152 0.079(3) 0.054(2) 0.056(2) -0.0061(19) -0.009(2) 0.030(2)
C151 0.078(3) 0.053(3) 0.079(4) 0.001(3) -0.009(3) 0.034(3)
C152 0.113(5) 0.074(4) 0.064(3) 0.007(3) -0.006(3) 0.039(4)
C153 0.070(3) 0.048(3) 0.075(3) -0.007(2) -0.017(3) 0.017(2)
C154 0.134(5) 0.048(3) 0.062(3) -0.006(2) -0.010(3) 0.038(3)
C155 0.118(5) 0.044(3) 0.127(5) -0.023(3) -0.081(4) 0.026(3)
C156 0.066(3) 0.093(5) 0.117(5) -0.049(4) 0.014(3) -0.006(3)

loop_
_atom_type_symbol
_atom_type_description
_atom_type_scat_dispersion_real
_atom_type_scat_dispersion_imag
_atom_type_scat_source
C C 0.0033 0.0016 'International Tables Vol C Tables 4.2.6.8 and 6.1.1.4'
H H 0.0000 0.0000 'International Tables Vol C Tables 4.2.6.8 and 6.1.1.4'
Cl Cl 0.1484 0.1585 'International Tables Vol C Tables 4.2.6.8 and 6.1.1.4'
N N 0.0061 0.0033 'International Tables Vol C Tables 4.2.6.8 and 6.1.1.4'
S S 0.1246 0.1234 'International Tables Vol C Tables 4.2.6.8 and 6.1.1.4'

loop_
_geom_angle_atom_site_label_1
_geom_angle_atom_site_label_2
_geom_angle_atom_site_label_3
_geom_angle
N7 C16 S2 124.0(3)
N7 C16 N8 114.1(4)
N8 C16 S2 121.9(4)
C16 N7 H7 116.2
C16 N7 C15 127.6(4)
C15 N7 H7 116.2
N7A C16A S2A 121.6(16)
N7A C16A N8A 118(2)
N8A C16A S2A 116.4(19)
C16A N7A H7A 119.9
C16A N7A C15 120.2(18)
C15 N7A H7A 119.9
C5 N1 C1 115.8(3)
N3 N2 C5 122.5(3)
N3 N2 C6 110.8(3)
C6 N2 C5 126.6(3)
N4 N3 N2 107.1(2)
N3 N4 C7 108.8(3)
C8 N5 H5 118.0
C9 N5 H5 118.0
C9 N5 C8 123.9(3)
C9 N6 H6 117.0
C9 N6 C10 126.0(3)
C10 N6 H6 117.0
C16 N8 H8 119.1
C16 N8 C17 121.7(4)
C17 N8 H8 119.1
C16A N8A H8A 107.2
C16A N8A C17 146(2)
C17 N8A H8A 107.2
N10 N9 C18 109.2(3)
N9 N10 N11 106.3(3)
N10 N11 C1 121.4(3)
N10 N11 C19 111.8(3)
C19 N11 C1 126.8(3)
N1 C1 N11 112.7(3)
N1 C1 C2 125.2(3)
C2 C1 N11 122.1(3)
C1 C2 H2 121.6
C1 C2 C3 116.9(3)
C3 C2 H2 121.6
C2 C3 H3 120.0
C4 C3 C2 119.9(3)
C4 C3 H3 120.0
C3 C4 H4 121.5
C3 C4 C5 117.1(3)
C5 C4 H4 121.5
N1 C5 N2 112.5(3)
N1 C5 C4 125.1(3)
C4 C5 N2 122.3(3)
N2 C6 H6A 127.7
C7 C6 N2 104.5(3)
C7 C6 H6A 127.7
N4 C7 C8 121.0(3)
C6 C7 N4 108.7(3)
C6 C7 C8 130.2(3)
N5 C8 C7 110.1(3)
N5 C8 H8B 109.6
N5 C8 H8C 109.6
C7 C8 H8B 109.6
C7 C8 H8C 109.6
H8B C8 H8C 108.1
N5 C9 S1 122.2(3)
N6 C9 S1 122.8(3)
N6 C9 N5 115.0(3)
N6 C10 H10F 110.0
N6 C10 H10G 110.0
N6 C10 C11 108.6(4)
H10F C10 H10G 108.3
C11 C10 H10F 110.0
C11 C10 H10G 110.0
C10 C11 H11O 108.0
C10 C11 H11P 108.0
C10 C11 C12 117.3(4)
H11O C11 H11P 107.2
C12 C11 H11O 108.0
C12 C11 H11P 108.0
C11 C12 H12A 108.8
C11 C12 H12B 108.8
H12A C12 H12B 107.7
C13 C12 C11 114.0(4)
C13 C12 H12A 108.8
C13 C12 H12B 108.8
C12 C13 H13A 108.5
C12 C13 H13B 108.5
H13A C13 H13B 107.5
C14 C13 C12 115.1(4)
C14 C13 H13A 108.5
C14 C13 H13B 108.5
C13 C14 H14A 108.5
C13 C14 H14B 108.5
C13 C14 C15 115.0(4)
H14A C14 H14B 107.5
C15 C14 H14A 108.5
C15 C14 H14B 108.5
N7 C15 C14 114.4(4)
N7 C15 H15A 108.7
N7 C15 H15B 108.7
N7A C15 C14 93.7(13)
N7A C15 H15C 113.0
N7A C15 H15D 113.0
C14 C15 H15A 108.7
C14 C15 H15B 108.7
C14 C15 H15C 113.0
C14 C15 H15D 113.0
H15A C15 H15B 107.6
H15C C15 H15D 110.4
N8 C17 H17A 109.7
N8 C17 H17B 109.7
N8 C17 C18 109.8(3)
N8A C17 H17C 107.6
N8A C17 H17D 107.6
H17A C17 H17B 108.2
H17C C17 H17D 107.0
C18 C17 N8A 118.9(13)
C18 C17 H17A 109.7
C18 C17 H17B 109.7
C18 C17 H17C 107.6
C18 C17 H17D 107.6
N9 C18 C17 121.0(3)
C19 C18 N9 108.7(3)
C19 C18 C17 130.3(4)
N11 C19 C18 103.9(3)
N11 C19 H19 128.1
C18 C19 H19 128.1
C101 N101 C105 117.0(3)
N103 N102 C105 122.6(3)
N103 N102 C106 110.4(3)
C106 N102 C105 127.0(3)
N104 N103 N102 107.3(3)
N103 N104 C107 108.7(3)
C108 N105 H105 118.3
C108 N105 H10A 109.7
C108 N105 C209 121.9(15)
C109 N105 H105 118.3
C109 N105 C108 123.4(3)
C209 N105 H10A 111.4
C109 N106 H106 117.3
C109 N106 C110 125.5(5)
C110 N106 H106 117.3
C115 N107 H107 117.2
C116 N107 H107 117.2
C116 N107 C115 125.7(3)
C116 N108 H108 118.4
C116 N108 C117 123.3(3)
C117 N108 H108 118.4
C117 N108 H10B 109.4
C216 N108 H10B 109.6
C216 N108 C117 122.5(13)
N110 N109 C118 108.9(4)
N109 N110 N111 106.7(3)
N110 N111 C101 122.8(3)
N110 N111 C119 111.2(3)
C119 N111 C101 126.0(3)
C209 N206 H206 117.5
C209 N206 C210 125(5)
C210 N206 H206 117.5
C215 N207 H207 112.1
C216 N207 H207 112.1
C216 N207 C215 136(2)
N101 C101 N111 113.2(3)
N101 C101 C102 125.1(4)
C102 C101 N111 121.7(4)
C101 C102 H102 121.9
C103 C102 C101 116.3(4)
C103 C102 H102 121.9
C102 C103 H103 119.8
C104 C103 C102 120.5(4)
C104 C103 H103 119.8
C103 C104 H104 121.2
C103 C104 C105 117.6(4)
C105 C104 H104 121.2
N101 C105 N102 113.4(3)
N101 C105 C104 123.5(4)
C104 C105 N102 123.0(4)
N102 C106 H10C 127.6
C107 C106 N102 104.8(3)
C107 C106 H10C 127.6
N104 C107 C108 120.3(3)
C106 C107 N104 108.8(3)
C106 C107 C108 130.8(3)
N105 C108 C107 109.5(3)
N105 C108 H10D 109.8
N105 C108 H10E 109.8
C107 C108 H10D 109.8
C107 C108 H10E 109.8
H10D C108 H10E 108.2
N105 C109 S101 121.7(3)
N106 C109 S101 123.6(5)
N106 C109 N105 114.7(5)
N106 C110 H11A 109.5
N106 C110 H11B 109.5
N106 C110 C111 110.6(7)
H11A C110 H11B 108.1
C111 C110 H11A 109.5
C111 C110 H11B 109.5
C110 C111 H11C 108.7
C110 C111 H11D 108.7
C110 C111 C112 114.3(8)
H11C C111 H11D 107.6
C112 C111 H11C 108.7
C112 C111 H11D 108.7
C111 C112 H11E 109.2
C111 C112 H11F 109.2
H11E C112 H11F 107.9
C113 C112 C111 112.0(5)
C113 C112 H11E 109.2
C113 C112 H11F 109.2
C112 C113 H11G 108.5
C112 C113 H11H 108.5
H11G C113 H11H 107.5
C114 C113 C112 115.3(5)
C114 C113 H11G 108.5
C114 C113 H11H 108.5
C113 C114 H11I 108.9
C113 C114 H11J 108.9
C113 C114 C115 113.2(5)
H11I C114 H11J 107.8
C115 C114 H11I 108.9
C115 C114 H11J 108.9
N107 C115 C114 113.9(4)
N107 C115 H11K 108.8
N107 C115 H11L 108.8
C114 C115 H11K 108.8
C114 C115 H11L 108.8
H11K C115 H11L 107.7
N107 C116 S102 123.9(3)
N108 C116 S102 121.4(3)
N108 C116 N107 114.6(4)
N108 C117 H11M 109.8
N108 C117 H11N 109.8
N108 C117 C118 109.4(3)
H11M C117 H11N 108.3
C118 C117 H11M 109.8
C118 C117 H11N 109.8
N109 C118 C117 120.7(4)
C119 C118 N109 108.9(4)
C119 C118 C117 130.3(4)
N111 C119 C118 104.3(4)
N111 C119 H119 127.8
C118 C119 H119 127.8
N105 C209 S201 121(2)
N206 C209 S201 125(4)
N206 C209 N105 113(4)
N206 C210 H21A 109.7
N206 C210 H21B 109.7
N206 C210 C211 110(3)
H21A C210 H21B 108.2
C211 C210 H21A 109.7
C211 C210 H21B 109.7
C210 C211 H21C 108.5
C210 C211 H21D 108.5
C210 C211 C212 115(7)
H21C C211 H21D 107.5
C212 C211 H21C 108.5
C212 C211 H21D 108.5
C211 C212 H21E 110.8
C211 C212 H21F 110.8
H21E C212 H21F 108.9
C213 C212 C211 105(3)
C213 C212 H21E 110.8
C213 C212 H21F 110.8
C212 C213 H21G 108.1
C212 C213 H21H 108.1
H21G C213 H21H 107.3
C214 C213 C212 117(4)
C214 C213 H21G 108.1
C214 C213 H21H 108.1
C213 C214 H21I 108.2
C213 C214 H21J 108.2
C213 C214 C215 116(3)
H21I C214 H21J 107.4
C215 C214 H21I 108.2
C215 C214 H21J 108.2
N207 C215 C214 103(4)
N207 C215 H21K 111.2
N207 C215 H21L 111.2
C214 C215 H21K 111.2
C214 C215 H21L 111.2
H21K C215 H21L 109.1
N108 C216 S202 127.1(17)
N207 C216 S202 105.6(15)
N207 C216 N108 127(2)
C51 N51 C52 107.5(5)
C51 N51 C54 123.7(5)
C52 N51 C54 128.8(5)
C51 N52 C53 107.7(5)
C51 N52 C56 129.1(5)
C53 N52 C56 122.7(6)
N51 C51 H51 124.9
N52 C51 N51 110.1(5)
N52 C51 H51 124.9
N51 C52 H52 126.6
C53 C52 N51 106.7(5)
C53 C52 H52 126.6
N52 C53 H53 126.1
C52 C53 N52 107.9(5)
C52 C53 H53 126.1
N51 C54 H54A 109.1
N51 C54 H54B 109.1
H54A C54 H54B 107.8
C55 C54 N51 112.5(7)
C55 C54 H54A 109.1
C55 C54 H54B 109.1
C54 C55 H55A 109.5
C54 C55 H55B 109.5
C54 C55 H55C 109.5
H55A C55 H55B 109.5
H55A C55 H55C 109.5
H55B C55 H55C 109.5
N52 C56 H56A 109.5
N52 C56 H56B 109.5
N52 C56 H56C 109.5
H56A C56 H56B 109.5
H56A C56 H56C 109.5
H56B C56 H56C 109.5
C151 N151 C152 108.6(5)
C151 N151 C154 124.0(6)
C152 N151 C154 127.4(6)
C151 N152 C156 124.7(5)
C153 N152 C151 110.0(5)
C153 N152 C156 125.3(5)
N151 C151 N152 107.6(6)
N151 C151 H151 126.2
N152 C151 H151 126.2
N151 C152 H152 126.2
C153 C152 N151 107.5(6)
C153 C152 H152 126.2
N152 C153 C152 106.3(5)
N152 C153 H153 126.8
C152 C153 H153 126.8
N151 C154 H15E 109.0
N151 C154 H15F 109.0
H15E C154 H15F 107.8
C155 C154 N151 112.8(5)
C155 C154 H15E 109.0
C155 C154 H15F 109.0
C154 C155 H15G 109.5
C154 C155 H15H 109.5
C154 C155 H15I 109.5
H15G C155 H15H 109.5
H15G C155 H15I 109.5
H15H C155 H15I 109.5
N152 C156 H15J 109.5
N152 C156 H15K 109.5
N152 C156 H15L 109.5
H15J C156 H15K 109.5
H15J C156 H15L 109.5
H15K C156 H15L 109.5

loop_
_geom_bond_atom_site_label_1
_geom_bond_atom_site_label_2
_geom_bond_distance
S1 C9 1.700(4)
S2 C16 1.700(4)
C16 N7 1.343(6)
C16 N8 1.352(6)
N7 H7 0.8800
N7 C15 1.474(5)
S2A C16A 1.709(16)
C16A N7A 1.336(18)
C16A N8A 1.391(18)
N7A H7A 0.8800
N7A C15 1.480(17)
N1 C1 1.324(5)
N1 C5 1.323(4)
N2 N3 1.354(4)
N2 C5 1.417(4)
N2 C6 1.359(4)
N3 N4 1.305(4)
N4 C7 1.378(4)
N5 H5 0.8800
N5 C8 1.451(4)
N5 C9 1.346(4)
N6 H6 0.8800
N6 C9 1.341(5)
N6 C10 1.458(4)
N8 H8 0.8800
N8 C17 1.445(6)
N8A H8A 0.8800
N8A C17 1.502(18)
N9 N10 1.312(5)
N9 C18 1.366(5)
N10 N11 1.345(4)
N11 C1 1.421(5)
N11 C19 1.356(5)
C1 C2 1.378(5)
C2 H2 0.9500
C2 C3 1.384(5)
C3 H3 0.9500
C3 C4 1.378(5)
C4 H4 0.9500
C4 C5 1.379(4)
C6 H6A 0.9500
C6 C7 1.356(5)
C7 C8 1.490(5)
C8 H8B 0.9900
C8 H8C 0.9900
C10 H10F 0.9900
C10 H10G 0.9900
C10 C11 1.500(7)
C11 H11O 0.9900
C11 H11P 0.9900
C11 C12 1.513(6)
C12 H12A 0.9900
C12 H12B 0.9900
C12 C13 1.510(7)
C13 H13A 0.9900
C13 H13B 0.9900
C13 C14 1.505(7)
C14 H14A 0.9900
C14 H14B 0.9900
C14 C15 1.518(6)
C15 H15A 0.9900
C15 H15B 0.9900
C15 H15C 0.9900
C15 H15D 0.9900
C17 H17A 0.9900
C17 H17B 0.9900
C17 H17C 0.9900
C17 H17D 0.9900
C17 C18 1.498(5)
C18 C19 1.363(5)
C19 H19 0.9500
S101 C109 1.692(6)
S102 C116 1.698(4)
S201 C209 1.69(5)
S202 C216 1.81(3)
N101 C101 1.315(5)
N101 C105 1.330(5)
N102 N103 1.356(4)
N102 C105 1.405(5)
N102 C106 1.369(4)
N103 N104 1.309(5)
N104 C107 1.381(4)
N105 H105 0.8800
N105 H10A 0.8800
N105 C108 1.451(4)
N105 C109 1.340(7)
N105 C209 1.54(5)
N106 H106 0.8800
N106 C109 1.339(5)
N106 C110 1.453(9)
N107 H107 0.8800
N107 C115 1.456(5)
N107 C116 1.353(6)
N108 H108 0.8800
N108 H10B 0.8801
N108 C116 1.333(5)
N108 C117 1.448(5)
N108 C216 1.423(18)
N109 N110 1.321(5)
N109 C118 1.365(5)
N110 N111 1.347(5)
N111 C101 1.423(5)
N111 C119 1.359(5)
N206 H206 0.8800
N206 C209 1.342(19)
N206 C210 1.45(2)
N207 H207 0.8800
N207 C215 1.468(18)
N207 C216 1.375(18)
C101 C102 1.392(5)
C102 H102 0.9500
C102 C103 1.382(6)
C103 H103 0.9500
C103 C104 1.374(6)
C104 H104 0.9500
C104 C105 1.392(5)
C106 H10C 0.9500
C106 C107 1.350(5)
C107 C108 1.494(5)
C108 H10D 0.9900
C108 H10E 0.9900
C110 H11A 0.9900
C110 H11B 0.9900
C110 C111 1.522(19)
C111 H11C 0.9900
C111 H11D 0.9900
C111 C112 1.532(7)
C112 H11E 0.9900
C112 H11F 0.9900
C112 C113 1.529(8)
C113 H11G 0.9900
C113 H11H 0.9900
C113 C114 1.521(7)
C114 H11I 0.9900
C114 H11J 0.9900
C114 C115 1.542(9)
C115 H11K 0.9900
C115 H11L 0.9900
C117 H11M 0.9900
C117 H11N 0.9900
C117 C118 1.496(6)
C118 C119 1.362(6)
C119 H119 0.9500
C210 H21A 0.9900
C210 H21B 0.9900
C210 C211 1.53(3)
C211 H21C 0.9900
C211 H21D 0.9900
C211 C212 1.53(2)
C212 H21E 0.9900
C212 H21F 0.9900
C212 C213 1.53(2)
C213 H21G 0.9900
C213 H21H 0.9900
C213 C214 1.52(2)
C214 H21I 0.9900
C214 H21J 0.9900
C214 C215 1.53(2)
C215 H21K 0.9900
C215 H21L 0.9900
N51 C51 1.319(7)
N51 C52 1.380(6)
N51 C54 1.442(8)
N52 C51 1.306(8)
N52 C53 1.369(6)
N52 C56 1.578(8)
C51 H51 0.9500
C52 H52 0.9500
C52 C53 1.334(7)
C53 H53 0.9500
C54 H54A 0.9900
C54 H54B 0.9900
C54 C55 1.417(9)
C55 H55A 0.9800
C55 H55B 0.9800
C55 H55C 0.9800
C56 H56A 0.9800
C56 H56B 0.9800
C56 H56C 0.9800
N151 C151 1.317(8)
N151 C152 1.383(8)
N151 C154 1.483(7)
N152 C151 1.376(7)
N152 C153 1.334(7)
N152 C156 1.448(7)
C151 H151 0.9500
C152 H152 0.9500
C152 C153 1.381(8)
C153 H153 0.9500
C154 H15E 0.9900
C154 H15F 0.9900
C154 C155 1.428(10)
C155 H15G 0.9800
C155 H15H 0.9800
C155 H15I 0.9800
C156 H15J 0.9800
C156 H15K 0.9800
C156 H15L 0.9800

loop_
_geom_hbond_atom_site_label_D
_geom_hbond_atom_site_label_H
_geom_hbond_atom_site_label_A
_geom_hbond_distance_DH
_geom_hbond_distance_HA
_geom_hbond_distance_DA
_geom_hbond_angle_DHA
N7 H7 Cl1 0.88 2.49 3.339(4) 161.1
N7A H7A Cl1 0.88 2.55 3.31(2) 145.6
N5 H5 Cl1 0.88 2.56 3.384(3) 155.5
N6 H6 Cl1 0.88 2.52 3.317(3) 151.5
N8 H8 Cl1 0.88 2.49 3.320(4) 157.6
N8A H8A Cl1 0.88 2.65 3.50(3) 162.0
N105 H105 Cl11 0.88 2.53 3.366(3) 158.0
N106 H106 Cl11 0.88 2.52 3.327(5) 152.4
N107 H107 Cl11 0.88 2.48 3.318(3) 160.4
N108 H108 Cl11 0.88 2.52 3.348(3) 157.8
N206 H206 Cl11 0.88 2.67 3.45(4) 149.0
N207 H207 Cl11 0.88 2.58 3.40(2) 155.4

loop_
_geom_torsion_atom_site_label_1
_geom_torsion_atom_site_label_2
_geom_torsion_atom_site_label_3
_geom_torsion_atom_site_label_4
_geom_torsion
S2 C16 N7 C15 2.5(7)
S2 C16 N8 C17 -1.0(8)
C16 N7 C15 N7A -105(3)
C16 N7 C15 C14 -104.4(5)
C16 N8 C17 N8A 51(7)
C16 N8 C17 C18 178.2(5)
N7 C16 N8 C17 177.8(5)
S2A C16A N7A C15 22(4)
S2A C16A N8A C17 2(10)
C16A N7A C15 N7 73(3)
C16A N7A C15 C14 -106(3)
C16A N8A C17 N8 -140(15)
C16A N8A C17 C18 161(7)
N7A C16A N8A C17 159(6)
N1 C1 C2 C3 0.5(6)
N2 N3 N4 C7 -0.3(4)
N2 C6 C7 N4 0.0(4)
N2 C6 C7 C8 179.9(4)
N3 N2 C5 N1 175.6(3)
N3 N2 C5 C4 -5.6(5)
N3 N2 C6 C7 -0.2(4)
N3 N4 C7 C6 0.2(4)
N3 N4 C7 C8 -179.7(3)
N4 C7 C8 N5 179.0(3)
N6 C10 C11 C12 77.7(5)
N8 C16 N7 C15 -176.2(5)
N8 C17 C18 N9 170.7(5)
N8 C17 C18 C19 -9.5(7)
N8A C16A N7A C15 -134(4)
N8A C17 C18 N9 -175(2)
N8A C17 C18 C19 5(2)
N9 N10 N11 C1 179.9(4)
N9 N10 N11 C19 0.5(5)
N9 C18 C19 N11 0.1(5)
N10 N9 C18 C17 -179.9(4)
N10 N9 C18 C19 0.2(6)
N10 N11 C1 N1 -168.9(4)
N10 N11 C1 C2 13.3(6)
N10 N11 C19 C18 -0.3(5)
N11 C1 C2 C3 178.0(3)
C1 N1 C5 N2 177.0(3)
C1 N1 C5 C4 -1.8(5)
C1 N11 C19 C18 -179.7(4)
C1 C2 C3 C4 -1.8(6)
C2 C3 C4 C5 1.4(6)
C3 C4 C5 N1 0.5(6)
C3 C4 C5 N2 -178.2(3)
C5 N1 C1 N11 -176.5(3)
C5 N1 C1 C2 1.2(6)
C5 N2 N3 N4 179.2(3)
C5 N2 C6 C7 -179.0(3)
C6 N2 N3 N4 0.3(4)
C6 N2 C5 N1 -5.7(5)
C6 N2 C5 C4 173.1(4)
C6 C7 C8 N5 -0.9(6)
C8 N5 C9 S1 7.1(6)
C8 N5 C9 N6 -173.9(4)
C9 N5 C8 C7 -169.6(4)
C9 N6 C10 C11 127.9(5)
C10 N6 C9 S1 4.9(7)
C10 N6 C9 N5 -174.1(4)
C10 C11 C12 C13 -163.5(4)
C11 C12 C13 C14 -166.7(4)
C12 C13 C14 C15 -51.0(6)
C13 C14 C15 N7 -53.1(6)
C13 C14 C15 N7A -52.9(10)
C17 C18 C19 N11 -179.8(5)
C18 N9 N10 N11 -0.4(5)
C19 N11 C1 N1 10.4(6)
C19 N11 C1 C2 -167.3(4)
N101 C101 C102 C103 -1.3(6)
N102 N103 N104 C107 0.4(4)
N102 C106 C107 N104 0.6(4)
N102 C106 C107 C108 -179.9(4)
N103 N102 C105 N101 175.1(3)
N103 N102 C105 C104 -4.5(6)
N103 N102 C106 C107 -0.3(4)
N103 N104 C107 C106 -0.7(5)
N103 N104 C107 C108 179.7(3)
N104 C107 C108 N105 178.2(3)
N106 C110 C111 C112 73.9(12)
N108 C117 C118 N109 165.3(4)
N108 C117 C118 C119 -18.0(7)
N109 N110 N111 C101 179.2(4)
N109 N110 N111 C119 0.9(5)
N109 C118 C119 N111 0.2(5)
N110 N109 C118 C117 177.7(4)
N110 N109 C118 C119 0.4(5)
N110 N111 C101 N101 -164.6(4)
N110 N111 C101 C102 16.0(6)
N110 N111 C119 C118 -0.6(5)
N111 C101 C102 C103 178.0(4)
N206 C210 C211 C212 -64(13)
C101 N101 C105 N102 -179.1(3)
C101 N101 C105 C104 0.5(6)
C101 N111 C119 C118 -178.9(4)
C101 C102 C103 C104 0.1(6)
C102 C103 C104 C105 1.2(6)
C103 C104 C105 N101 -1.6(6)
C103 C104 C105 N102 177.9(4)
C105 N101 C101 N111 -178.4(3)
C105 N101 C101 C102 1.0(6)
C105 N102 N103 N104 -179.0(3)
C105 N102 C106 C107 178.6(4)
C106 N102 N103 N104 -0.1(4)
C106 N102 C105 N101 -3.6(5)
C106 N102 C105 C104 176.8(4)
C106 C107 C108 N105 -1.4(6)
C108 N105 C109 S101 3.4(6)
C108 N105 C109 N106 -178.2(4)
C108 N105 C209 S201 -6(5)
C108 N105 C209 N206 176(3)
C109 N105 C108 C107 -174.9(4)
C109 N105 C209 S201 94(8)
C109 N105 C209 N206 -84(7)
C109 N106 C110 C111 131.0(6)
C110 N106 C109 S101 12.3(13)
C110 N106 C109 N105 -166.1(12)
C110 C111 C112 C113 -162.6(7)
C111 C112 C113 C114 -164.6(7)
C112 C113 C114 C115 -49.4(9)
C113 C114 C115 N107 -53.9(6)
C115 N107 C116 S102 8.6(7)
C115 N107 C116 N108 -174.3(4)
C116 N107 C115 C114 -102.6(6)
C116 N108 C117 C118 -179.9(4)
C116 N108 C216 S202 -75(3)
C116 N108 C216 N207 101(5)
C117 N108 C116 S102 -8.3(7)
C117 N108 C116 N107 174.5(4)
C117 N108 C216 S202 26(4)
C117 N108 C216 N207 -157(3)
C117 C118 C119 N111 -176.8(5)
C118 N109 N110 N111 -0.8(5)
C119 N111 C101 N101 13.5(6)
C119 N111 C101 C102 -165.9(4)
C209 N105 C108 C107 -158(2)
C209 N105 C109 S101 -85(7)
C209 N105 C109 N106 93(7)
C209 N206 C210 C211 -157(6)
C210 N206 C209 S201 -26(11)
C210 N206 C209 N105 152(9)
C210 C211 C212 C213 169(6)
C211 C212 C213 C214 178(5)
C212 C213 C214 C215 35(9)
C213 C214 C215 N207 69(6)
C215 N207 C216 S202 -2(5)
C215 N207 C216 N108 -179(3)
C216 N108 C116 S102 90(2)
C216 N108 C116 N107 -87(3)
C216 N108 C117 C118 145.0(18)
C216 N207 C215 C214 100(4)
N51 C52 C53 N52 1.5(5)
C51 N51 C52 C53 -0.8(5)
C51 N51 C54 C55 -138.2(6)
C51 N52 C53 C52 -1.7(6)
C52 N51 C51 N52 -0.3(6)
C52 N51 C54 C55 44.0(8)
C53 N52 C51 N51 1.2(6)
C54 N51 C51 N52 -178.5(5)
C54 N51 C52 C53 177.3(5)
C56 N52 C51 N51 -170.7(5)
C56 N52 C53 C52 170.8(5)
N151 C152 C153 N152 0.0(5)
C151 N151 C152 C153 0.1(5)
C151 N151 C154 C155 13.1(7)
C151 N152 C153 C152 -0.2(5)
C152 N151 C151 N152 -0.2(5)
C152 N151 C154 C155 -165.7(5)
C153 N152 C151 N151 0.3(5)
C154 N151 C151 N152 -179.2(4)
C154 N151 C152 C153 179.1(4)
C156 N152 C151 N151 -179.3(5)
C156 N152 C153 C152 179.4(5)
